data_2202269
loop_
_publ_author_name
'Carballo, Rosa '
'Casti\~neiras, Alfonso'
'Covelo, Berta'
'Garc\'ia-Mart\'inez, Emilia'
'V\'azquez-L\'opez, Ezequiel M.'

_publ_section_title
;
 (<i>OC</i>-6-32)-Diaquabis(glycolato)cobalt(II)
;
_journal_issue 8
_journal_name_full 'Acta Crystallographica Section E'
_journal_page_first m588
_journal_page_last m590
_journal_paper_doi 10.1107/S1600536803015083
_journal_volume 59
_journal_year 2003
_chemical_formula_iupac '[Co (C2 H3 O3)2 (H2 O1)2]'
_chemical_formula_moiety 'C4 H10 Co O8'
_chemical_formula_sum 'C4 H10 Co O8'
_chemical_formula_weight 245.05
_chemical_name_systematic ?
_space_group_IT_number 14
_symmetry_cell_setting monoclinic
_symmetry_space_group_name_Hall '-P 2ybc'
_symmetry_space_group_name_H-M 'P 1 21/c 1'
_atom_sites_solution_hydrogens mixed
_atom_sites_solution_primary direct
_atom_sites_solution_secondary difmap
_audit_creation_method SHELXL-97
_cell_angle_alpha 90.00
_cell_angle_beta 91.4537(14)
_cell_angle_gamma 90.00
_cell_formula_units_Z 4
_cell_length_a 11.5388(9)
_cell_length_b 5.8330(4)
_cell_length_c 12.4477(9)
_cell_measurement_reflns_used 2202
_cell_measurement_temperature 293(2)
_cell_measurement_theta_max 28.01
_cell_measurement_theta_min 1.77
_cell_volume 837.53(11)
_computing_cell_refinement 'SMART (Bruker, 1998)'
_computing_data_collection 'SMART (Bruker, 1998)'
_computing_data_reduction 'SAINT (Bruker, 1998)'
_computing_molecular_graphics
;
SHELXTL (Bruker, 2000) and SCHAKAL (Keller, 1999)
;
_computing_publication_material 'SHELXTL (Bruker, 2000)'
_computing_structure_refinement 'SHELXL97 (Sheldrick, 1997)'
_computing_structure_solution 'SHELXS97 (Sheldrick, 1997)'
_diffrn_ambient_temperature 293(2)
_diffrn_measured_fraction_theta_full 0.983
_diffrn_measured_fraction_theta_max 0.968
_diffrn_measurement_device_type 'CCD area detector'
_diffrn_measurement_method '\f and \w scans'
_diffrn_radiation_monochromator graphite
_diffrn_radiation_source 'fine-focus sealed tube'
_diffrn_radiation_type MoK\a
_diffrn_radiation_wavelength 0.71073
_diffrn_reflns_av_R_equivalents 0.0230
_diffrn_reflns_av_sigmaI/netI 0.0326
_diffrn_reflns_limit_h_max 14
_diffrn_reflns_limit_h_min -13
_diffrn_reflns_limit_k_max 7
_diffrn_reflns_limit_k_min -7
_diffrn_reflns_limit_l_max 15
_diffrn_reflns_limit_l_min -16
_diffrn_reflns_number 5031
_diffrn_reflns_theta_full 26.50
_diffrn_reflns_theta_max 28.01
_diffrn_reflns_theta_min 1.77
_diffrn_standards_decay_% 0
_diffrn_standards_number 0
_exptl_absorpt_coefficient_mu 2.064
_exptl_absorpt_correction_T_max 0.797
_exptl_absorpt_correction_T_min 0.611
_exptl_absorpt_correction_type multi-scan
_exptl_absorpt_process_details 'SADABS (Sheldrick, 1996)'
_exptl_crystal_colour pink
_exptl_crystal_density_diffrn 1.943
_exptl_crystal_density_method 'not measured'
_exptl_crystal_description prism
_exptl_crystal_F_000 500
_exptl_crystal_size_max .36
_exptl_crystal_size_mid .13
_exptl_crystal_size_min .11
_refine_diff_density_max 0.280
_refine_diff_density_min -0.251
_refine_ls_extinction_method none
_refine_ls_goodness_of_fit_ref 0.944
_refine_ls_hydrogen_treatment mixed
_refine_ls_matrix_type full
_refine_ls_number_parameters 142
_refine_ls_number_reflns 1964
_refine_ls_number_restraints 2
_refine_ls_restrained_S_all 0.950
_refine_ls_R_factor_all 0.0335
_refine_ls_R_factor_gt 0.0235
_refine_ls_shift/su_max 0.001
_refine_ls_shift/su_mean 0.000
_refine_ls_structure_factor_coef Fsqd
_refine_ls_weighting_details 'calc w=1/[\s^2^(Fo^2^)+(0.0247P)^2^+0.4285P] where P=(Fo^2^+2Fc^2^)/3'
_refine_ls_weighting_scheme calc
_refine_ls_wR_factor_gt 0.0505
_refine_ls_wR_factor_ref 0.0525
_reflns_number_gt 1602
_reflns_number_total 1964
_reflns_threshold_expression I>2\s(I)
_cod_data_source_file ac6049.cif
_cod_data_source_block I
_cod_depositor_comments
;
The following automatic conversions were performed:
'_symmetry_cell_setting' value 'Monoclinic' changed to 'monoclinic'
according to '/home/saulius/struct/CIF-dictionaries/cif_core.dic'
dictionary named 'cif_core.dic' version 2.4.1 from 2010-06-29.

Automatic conversion script
Id: cif_fix_enum 1527 2010-12-29 10:47:43Z saulius 

The following automatic conversions were performed:

'_symmetry_cell_setting' value 'Monoclinic' changed to 'monoclinic'
according to /home/saulius/struct/CIF-dictionaries/cif_core.dic
dictionary named 'cif_core.dic' version 2.4.1 from 2010-06-29.

Automatic conversion script
Id: cif_fix_values 1715 2011-07-08 13:25:40Z adriana 
;
_cod_original_sg_symbol_Hall -P2ybc
_cod_original_sg_symbol_H-M 'P 21/c'
_cod_database_code 2202269
_cod_database_fobs_code 2202269

loop_
_symmetry_equiv_pos_as_xyz
'x, y, z'
'-x, y+1/2, -z+1/2'
'-x, -y, -z'
'x, -y-1/2, z-1/2'

loop_
_atom_site_label
_atom_site_fract_x
_atom_site_fract_y
_atom_site_fract_z
_atom_site_U_iso_or_equiv
_atom_site_adp_type
_atom_site_calc_flag
_atom_site_refinement_flags
_atom_site_occupancy
_atom_site_disorder_assembly
_atom_site_disorder_group
_atom_site_type_symbol
Co 0.25965(2) 0.13328(4) 0.160112(18) 0.02436(8) Uani d . 1 . . Co
O1 0.41268(13) 0.2949(3) 0.19709(14) 0.0380(4) Uani d . 1 . . O
O2 0.22921(13) 0.0993(3) 0.32407(11) 0.0337(3) Uani d D 1 . . O
O11 0.30574(11) 0.1296(2) -0.00242(9) 0.0320(3) Uani d . 1 . . O
O12 0.40474(12) -0.0613(2) -0.12429(10) 0.0380(3) Uani d . 1 . . O
O13 0.32193(13) -0.1998(2) 0.14107(10) 0.0328(3) Uani d D 1 . . O
C11 0.35881(16) -0.0448(3) -0.03494(14) 0.0271(4) Uani d . 1 . . C
C12 0.36884(17) -0.2502(3) 0.03888(14) 0.0306(4) Uani d . 1 . . C
H12A 0.3276 -0.3789 0.0068 0.037 Uiso calc R 1 . . H
H12B 0.4497 -0.2929 0.0481 0.037 Uiso calc R 1 . . H
O21 0.16890(11) 0.4379(2) 0.14399(10) 0.0319(3) Uani d . 1 . . O
O22 -0.00246(11) 0.60591(19) 0.12195(9) 0.0270(3) Uani d . 1 . . O
O23 0.08599(12) 0.0252(2) 0.13200(11) 0.0345(3) Uani d . 1 . . O
C21 0.06093(16) 0.4321(3) 0.12972(13) 0.0226(4) Uani d . 1 . . C
C22 0.00151(15) 0.2011(3) 0.12315(14) 0.0245(4) Uani d . 1 . . C
H22A -0.0531 0.1868 0.1807 0.029 Uiso calc R 1 . . H
H22B -0.0410 0.1874 0.0552 0.029 Uiso calc R 1 . . H
H11 0.477(2) 0.236(4) 0.1780(18) 0.060(8) Uiso d . 1 . . H
H12 0.418(2) 0.360(4) 0.254(2) 0.060(8) Uiso d . 1 . . H
H23 0.053(2) -0.111(4) 0.1269(17) 0.051(7) Uiso d . 1 . . H
H13 0.278(2) -0.305(4) 0.161(2) 0.087(10) Uiso d D 1 . . H
H21 0.1576(19) 0.091(4) 0.3427(16) 0.042(6) Uiso d . 1 . . H
H22 0.260(2) 0.180(4) 0.3706(17) 0.065(8) Uiso d D 1 . . H

loop_
_atom_site_aniso_label
_atom_site_aniso_U_11
_atom_site_aniso_U_22
_atom_site_aniso_U_33
_atom_site_aniso_U_12
_atom_site_aniso_U_13
_atom_site_aniso_U_23
Co 0.02788(14) 0.01814(13) 0.02727(14) 0.00136(11) 0.00496(9) -0.00130(10)
O1 0.0289(8) 0.0400(9) 0.0451(9) -0.0001(7) 0.0049(7) -0.0144(7)
O2 0.0316(8) 0.0409(9) 0.0287(7) -0.0063(7) 0.0046(6) -0.0055(6)
O11 0.0419(8) 0.0267(7) 0.0278(7) 0.0097(6) 0.0063(6) 0.0037(6)
O12 0.0448(9) 0.0412(8) 0.0288(7) 0.0091(6) 0.0142(6) 0.0031(6)
O13 0.0493(9) 0.0200(7) 0.0297(7) 0.0017(6) 0.0141(6) 0.0022(5)
C11 0.0262(10) 0.0276(10) 0.0274(10) -0.0003(8) 0.0014(8) 0.0002(8)
C12 0.0392(11) 0.0227(10) 0.0304(10) 0.0018(8) 0.0103(8) -0.0017(8)
O21 0.0277(7) 0.0172(7) 0.0510(8) -0.0001(5) 0.0049(6) -0.0005(6)
O22 0.0311(7) 0.0179(6) 0.0322(7) 0.0030(5) 0.0035(5) 0.0007(5)
O23 0.0339(8) 0.0159(7) 0.0536(9) -0.0010(6) -0.0020(6) -0.0039(6)
C21 0.0304(10) 0.0208(9) 0.0169(8) -0.0002(7) 0.0048(7) 0.0005(6)
C22 0.0302(10) 0.0202(9) 0.0232(9) -0.0003(7) 0.0004(7) 0.0015(7)

loop_
_atom_type_symbol
_atom_type_description
_atom_type_scat_dispersion_real
_atom_type_scat_dispersion_imag
_atom_type_scat_source
C C 0.0033 0.0016 'International Tables Vol C Tables 4.2.6.8 and 6.1.1.4'
H H 0.0000 0.0000 'International Tables Vol C Tables 4.2.6.8 and 6.1.1.4'
O O 0.0106 0.0060 'International Tables Vol C Tables 4.2.6.8 and 6.1.1.4'
Co Co 0.3494 0.9721 'International Tables Vol C Tables 4.2.6.8 and 6.1.1.4'

loop_
_geom_angle_atom_site_label_1
_geom_angle_atom_site_label_2
_geom_angle_atom_site_label_3
_geom_angle
_geom_angle_publ_flag
O1 Co O21 93.32(6) y
O1 Co O13 99.04(6) y
O21 Co O13 164.37(5) y
O1 Co O2 89.40(6) y
O21 Co O2 94.53(5) y
O13 Co O2 95.14(5) y
O1 Co O11 89.04(6) y
O21 Co O11 93.16(5) y
O13 Co O11 77.60(5) y
O2 Co O11 172.23(5) y
O1 Co O23 168.92(6) y
O21 Co O23 76.45(5) y
O13 Co O23 91.78(6) y
O2 Co O23 87.21(6) y
O11 Co O23 95.68(5) y
Co O1 H11 120.4(16) ?
Co O1 H12 117.8(18) ?
H11 O1 H12 112(2) ?
Co O2 H21 116.9(14) ?
Co O2 H22 123.6(18) ?
H21 O2 H22 104(2) ?
C11 O11 Co 116.99(11) ?
C12 O13 Co 115.65(11) ?
C12 O13 H13 111.1(18) ?
Co O13 H13 115.9(19) ?
O12 C11 O11 124.72(17) ?
O12 C11 C12 116.93(16) ?
O11 C11 C12 118.35(15) ?
O13 C12 C11 110.73(14) ?
O13 C12 H12A 109.5 ?
C11 C12 H12A 109.5 ?
O13 C12 H12B 109.5 ?
C11 C12 H12B 109.5 ?
H12A C12 H12B 108.1 ?
C21 O21 Co 119.26(11) ?
C22 O23 Co 116.25(11) ?
C22 O23 H23 110.4(15) ?
Co O23 H23 133.3(15) ?
O22 C21 O21 124.41(16) ?
O22 C21 C22 116.98(15) ?
O21 C21 C22 118.61(15) ?
O23 C22 C21 109.31(14) ?
O23 C22 H22A 109.8 ?
C21 C22 H22A 109.8 ?
O23 C22 H22B 109.8 ?
C21 C22 H22B 109.8 ?
H22A C22 H22B 108.3 ?

loop_
_geom_bond_atom_site_label_1
_geom_bond_atom_site_label_2
_geom_bond_site_symmetry_2
_geom_bond_distance
_geom_bond_publ_flag
Co O1 . 2.0439(15) y
Co O21 . 2.0696(12) y
Co O13 . 2.0870(13) y
Co O2 . 2.0891(14) y
Co O11 . 2.1050(12) y
Co O23 . 2.1213(14) y
O1 H11 . 0.86(3) ?
O1 H12 . 0.81(2) ?
O2 H21 . 0.86(2) ?
O2 H22 . 0.822(16) ?
O11 C11 . 1.260(2) ?
O12 C11 . 1.248(2) ?
O13 C12 . 1.426(2) ?
O13 H13 . 0.840(17) ?
C11 C12 . 1.512(2) ?
C12 H12A . 0.9700 ?
C12 H12B . 0.9700 ?
O21 C21 . 1.254(2) ?
O22 C21 . 1.253(2) ?
O23 C22 . 1.418(2) ?
O23 H23 . 0.88(2) ?
C21 C22 . 1.513(2) ?
C22 H22A . 0.9700 ?
C22 H22B . 0.9700 ?

loop_
_geom_hbond_atom_site_label_D
_geom_hbond_atom_site_label_H
_geom_hbond_atom_site_label_A
_geom_hbond_site_symmetry_A
_geom_hbond_distance_DH
_geom_hbond_distance_HA
_geom_hbond_distance_DA
_geom_hbond_angle_DHA
O1 H11 O12 3_655 0.86(3) 1.84(3) 2.686(2) 167(2)
O1 H12 O12 4_566 0.81(2) 1.92(3) 2.716(2) 166(2)
O23 H23 O22 1_545 0.88(2) 1.77(2) 2.6517(18) 175(2)
O13 H13 O21 1_545 0.840(17) 1.964(19) 2.7547(19) 156(3)
O2 H21 O22 2_545 0.86(2) 1.86(2) 2.7180(19) 174(2)
O2 H22 O11 4_566 0.822(16) 1.991(17) 2.8016(18) 169(2)
